data_7135434
loop_
_publ_author_name
'Kaste, Malte'
'Heilmann, Tobias'
'Kircher, Johannes'
'Golz, Christopher'
'Mata, Ricardo A.'
'Alcarazo, Manuel'

_publ_section_title
;
 Synthesis and reactivity of a strongly pyramidalized P(III)-compound
 embedded into a pyrrolide (ONO)<sup>3-</sup> pincer ligand.
;
_journal_issue 20
_journal_name_full 'Chemical communications (Cambridge, England)'
_journal_page_first 5696
_journal_page_last 5700
_journal_paper_doi 10.1039/d5cc07240a
_journal_volume 62
_journal_year 2026
_chemical_formula_moiety 'C24 H26 N O2 P'
_chemical_formula_sum 'C24 H26 N O2 P'
_chemical_formula_weight 391.43
_space_group_crystal_system monoclinic
_space_group_IT_number 14
_space_group_name_Hall '-P 2yn'
_space_group_name_H-M_alt 'P 1 21/n 1'
_atom_sites_solution_hydrogens geom
_atom_sites_solution_primary dual
_audit_creation_date 2021-09-14
_audit_creation_method
;
FinalCif V88 by Daniel Kratzert, Freiburg 2021,
https://github.com/dkratzert/FinalCif
;
_audit_update_record
;
2025-12-15 deposited with the CCDC.	2026-02-19 downloaded from the CCDC.
;
_cell_angle_alpha 90
_cell_angle_beta 116.945(3)
_cell_angle_gamma 90
_cell_formula_units_Z 8
_cell_length_a 17.6262(17)
_cell_length_b 13.7083(8)
_cell_length_c 19.441(2)
_cell_measurement_reflns_used 9779
_cell_measurement_temperature 100.00
_cell_measurement_theta_max 31.430
_cell_measurement_theta_min 2.576
_cell_volume 4187.5(6)
_computing_cell_refinement 'SAINT V8.40A (Bruker, 2019)'
_computing_data_collection 'Bruker BIS V6.2.14/2020-04-30'
_computing_data_reduction 'SAINT V8.40A (Bruker, 2019)'
_computing_molecular_graphics 'Olex2 1.5 (Dolomanov et al., 2009)'
_computing_publication_material 'Olex2 1.5 (Dolomanov et al., 2009)'
_computing_structure_refinement 'XL  (Sheldrick, 2008)'
_computing_structure_solution 'XT  (Sheldrick, 2015)'
_diffrn_ambient_environment N~2~
_diffrn_ambient_temperature 100.00
_diffrn_detector CPAD
_diffrn_detector_area_resol_mean 7.41
_diffrn_detector_type 'Bruker PHOTON III'
_diffrn_measured_fraction_theta_full 0.999
_diffrn_measured_fraction_theta_max 0.996
_diffrn_measurement_device 'four-circle diffractometer'
_diffrn_measurement_device_type 'Bruker D8 VENTURE dual wavelength Mo/Ag'
_diffrn_measurement_method '\w and \f scans'
_diffrn_measurement_specimen_support 'MiTeGen micromount'
_diffrn_radiation_monochromator 'mirror optics'
_diffrn_radiation_probe x-ray
_diffrn_radiation_type MoK\a
_diffrn_radiation_wavelength 0.71073
_diffrn_reflns_av_R_equivalents 0.0313
_diffrn_reflns_av_unetI/netI 0.0211
_diffrn_reflns_Laue_measured_fraction_full 0.999
_diffrn_reflns_Laue_measured_fraction_max 0.996
_diffrn_reflns_limit_h_max 25
_diffrn_reflns_limit_h_min -25
_diffrn_reflns_limit_k_max 20
_diffrn_reflns_limit_k_min -20
_diffrn_reflns_limit_l_max 28
_diffrn_reflns_limit_l_min -28
_diffrn_reflns_number 91782
_diffrn_reflns_point_group_measured_fraction_full 0.999
_diffrn_reflns_point_group_measured_fraction_max 0.996
_diffrn_reflns_theta_full 25.242
_diffrn_reflns_theta_max 31.559
_diffrn_reflns_theta_min 1.894
_diffrn_source 'microfocus sealed X-ray tube'
_diffrn_source_current 1.4
_diffrn_source_power 0.07
_diffrn_source_type 'Incoatec I\ms'
_diffrn_source_voltage 50.0
_diffrn_standards_number 0
_exptl_absorpt_coefficient_mu 0.150
_exptl_absorpt_correction_T_max 0.8018
_exptl_absorpt_correction_T_min 0.7593
_exptl_absorpt_correction_type multi-scan
_exptl_absorpt_process_details
;
SADABS-2016/2 (Bruker,2016/2) was used for absorption correction.
wR2(int) was 0.0666 before and 0.0449 after correction.
The Ratio of minimum to maximum transmission is 0.9470.
The \l/2 correction factor is Not present.
;
_exptl_crystal_colour colourless
_exptl_crystal_colour_primary colourless
_exptl_crystal_density_diffrn 1.242
_exptl_crystal_description block
_exptl_crystal_F_000 1664
_exptl_crystal_recrystallization_method 'Crystallized from pentane at -21 degC in schlenk finger.'
_exptl_crystal_size_max 0.256
_exptl_crystal_size_mid 0.227
_exptl_crystal_size_min 0.199
_refine_diff_density_max 0.576
_refine_diff_density_min -0.427
_refine_diff_density_rms 0.049
_refine_ls_extinction_method none
_refine_ls_goodness_of_fit_ref 1.056
_refine_ls_hydrogen_treatment constr
_refine_ls_matrix_type full
_refine_ls_number_parameters 602
_refine_ls_number_reflns 13965
_refine_ls_number_restraints 25
_refine_ls_restrained_S_all 1.065
_refine_ls_R_factor_all 0.0517
_refine_ls_R_factor_gt 0.0418
_refine_ls_shift/su_max 0.001
_refine_ls_shift/su_mean 0.000
_refine_ls_structure_factor_coef Fsqd
_refine_ls_weighting_details 'w=1/[\s^2^(Fo^2^)+(0.0519P)^2^+1.5551P] where P=(Fo^2^+2Fc^2^)/3'
_refine_ls_weighting_scheme calc
_refine_ls_wR_factor_gt 0.1063
_refine_ls_wR_factor_ref 0.1130
_reflns_Friedel_coverage 0.000
_reflns_number_gt 11886
_reflns_number_total 13965
_reflns_threshold_expression 'I > 2\s(I)'
_cod_data_source_file d5cc07240a2.cif
_cod_data_source_block 1457_p21n
_cod_depositor_comments 'Adding full bibliography for 7135434--7135435.cif.'
_cod_original_cell_volume 4187.5(7)
_cod_database_code 7135434
_shelx_shelxl_version_number 2018/3
_olex2_submission_special_instructions 'No special instructions were received'
_shelx_space_group_comment
;
The symmetry employed for this shelxl refinement is uniquely defined
by the following loop, which should always be used as a source of
symmetry information in preference to the above space-group names.
They are only intended as comments.
;
_olex2_diffrn_ambient_temperature_device 'Oxford Cryostream 800'
_olex2_refinement_description
;
1. Fixed Uiso
 At 1.2 times of:
  All C(H) groups
 At 1.5 times of:
  All C(H,H,H) groups
2. Restrained distances
 P2A-N2A \\sim P2A-N2B
 with sigma of 0.02
 N2A-P2B \\sim N2B-P2B
 with sigma of 0.02
 C33A-P2B \\sim C33B-P2B
 with sigma of 0.04
 P2A-C33A \\sim P2A-C33B
 with sigma of 0.04
 P2A-C36A \\sim P2A-C36B
 with sigma of 0.04
 C36A-P2B \\sim C36B-P2B
 with sigma of 0.04
 C34A-C33A \\sim C34B-C33B
 with sigma of 0.02
 C33A-C29A \\sim C33B-C29A
 with sigma of 0.02
 C37-C36A \\sim C37-C36B
 with sigma of 0.02
 C33A-C29B \\sim C33B-C29B
 with sigma of 0.02
 C33A-C35A \\sim C33B-C35B
 with sigma of 0.04
 N2A-C33A \\sim N2B-C33B
 with sigma of 0.02
 N2A-C36A \\sim N2B-C36B
 with sigma of 0.02
 C37-C35A \\sim C37-C35B
 with sigma of 0.04
 C34A-C29B \\sim C34B-C29B
 with sigma of 0.04
 C34A-C35A \\sim C34B-C35B
 with sigma of 0.02
 C34A-C36A \\sim C34B-C36B
 with sigma of 0.04
 C36A-C35A \\sim C36B-C35B
 with sigma of 0.02
 C34A-C29A \\sim C34B-C29A
 with sigma of 0.04
 N2A-C37 \\sim N2B-C37
 with sigma of 0.04
 N2A-C34A \\sim N2B-C34B
 with sigma of 0.04
 N2A-C35A \\sim N2B-C35B
 with sigma of 0.04
 N2A-C29A \\sim N2B-C29A
 with sigma of 0.04
 N2A-C29B \\sim N2B-C29B
 with sigma of 0.04
 C33A-C36A \\sim C33B-C36B
 with sigma of 0.04
3. Uiso/Uaniso restraints and constraints
O3A \\sim O3B: within 2A with sigma of 0.001 and sigma for terminal atoms of
0.002 within 2A
P2A \\sim P2B: within 2A with sigma of 0.001 and sigma for terminal atoms of
0.002 within 2A
Uanis(C29B) = Uanis(C29A)
Uanis(C27B) = Uanis(C27A)
Uanis(C32A) = Uanis(C32B)
Uanis(C30B) = Uanis(C30A)
Uanis(C28B) = Uanis(C28A)
Uanis(C31A) = Uanis(C31B)
Uanis(C33B) = Uanis(C33A)
Uanis(C34A) = Uanis(C34B)
Uanis(C36B) = Uanis(C36A)
Uanis(C35B) = Uanis(C35A)
4. Others
 Sof(P2B)=Sof(O3B)=Sof(N2B)=Sof(C25B)=Sof(H25D)=Sof(H25E)=Sof(H25F)=Sof(C26B)=
 Sof(C32B)=Sof(H32B)=Sof(C27B)=Sof(C28B)=Sof(C29B)=Sof(C30B)=Sof(H30B)=
 Sof(C31B)=Sof(H31B)=Sof(C33B)=Sof(C34B)=Sof(H34B)=Sof(C35B)=Sof(H35B)=
 Sof(C36B)=Sof(C47B)=Sof(H47D)=Sof(H47E)=Sof(H47F)=Sof(C48B)=Sof(H48D)=
 Sof(H48E)=Sof(H48F)=1-FVAR(1)
 Sof(P2A)=Sof(O3A)=Sof(N2A)=Sof(C25A)=Sof(H25A)=Sof(H25B)=Sof(H25C)=Sof(C26A)=
 Sof(C27A)=Sof(C28A)=Sof(C29A)=Sof(C30A)=Sof(H30A)=Sof(C31A)=Sof(H31A)=
 Sof(C32A)=Sof(H32A)=Sof(C33A)=Sof(C34A)=Sof(H34A)=Sof(C35A)=Sof(H35A)=
 Sof(C36A)=Sof(C47A)=Sof(H47A)=Sof(H47B)=Sof(H47C)=Sof(C48A)=Sof(H48A)=
 Sof(H48B)=Sof(H48C)=FVAR(1)
5.a Aromatic/amide H refined with riding coordinates:
 C7(H7), C8(H8), C13(H13), C14(H14), C15(H15), C20(H20), C21(H21), C22(H22),
 C30A(H30A), C31A(H31A), C32A(H32A), C32B(H32B), C30B(H30B), C31B(H31B),
 C34A(H34A), C34B(H34B), C35A(H35A), C35B(H35B), C40(H40), C41(H41), C42(H42)
5.b Fitted hexagon refined as free rotating group:
 C32B(C27B,C28B,C29B,C30B,C31B)
5.c Idealised Me refined as rotating group:
 C1(H1A,H1B,H1C), C17(H17A,H17B,H17C), C18(H18A,H18B,H18C), C19(H19A,H19B,
 H19C), C23(H23A,H23B,H23C), C24(H24A,H24B,H24C), C25A(H25A,H25B,H25C),
 C25B(H25D,H25E,H25F), C44(H44A,H44B,H44C), C45(H45A,H45B,H45C), C46(H46A,H46B,
 H46C), C47A(H47A,H47B,H47C), C47B(H47D,H47E,H47F), C48A(H48A,H48B,H48C),
 C48B(H48D,H48E,H48F)
;

loop_
_space_group_symop_operation_xyz
'x, y, z'
'-x+1/2, y+1/2, -z+1/2'
'-x, -y, -z'
'x-1/2, -y-1/2, z-1/2'

loop_
_atom_site_label
_atom_site_type_symbol
_atom_site_fract_x
_atom_site_fract_y
_atom_site_fract_z
_atom_site_U_iso_or_equiv
_atom_site_adp_type
_atom_site_occupancy
_atom_site_site_symmetry_order
_atom_site_calc_flag
_atom_site_refinement_flags_posn
_atom_site_refinement_flags_adp
_atom_site_refinement_flags_occupancy
_atom_site_disorder_assembly
_atom_site_disorder_group
P1 P 0.42328(2) 0.37986(2) 0.62257(2) 0.01579(6) Uani 1 1 d . . . . .
O1 O 0.47536(5) 0.28109(5) 0.66440(4) 0.01862(14) Uani 1 1 d . . . . .
O2 O 0.49402(5) 0.46293(5) 0.67091(5) 0.01939(14) Uani 1 1 d . . . . .
N1 N 0.37281(5) 0.38769(6) 0.67921(5) 0.01682(15) Uani 1 1 d . . . . .
C1 C 0.61177(8) 0.13835(9) 0.70713(8) 0.0295(2) Uani 1 1 d . . . . .
H1A H 0.661457 0.127135 0.698124 0.044 Uiso 1 1 calc R U . . .
H1B H 0.620739 0.106831 0.755478 0.044 Uiso 1 1 calc R U . . .
H1C H 0.603836 0.208611 0.710600 0.044 Uiso 1 1 calc R U . . .
C2 C 0.53228(7) 0.09520(8) 0.64006(7) 0.0221(2) Uani 1 1 d . . . . .
C3 C 0.45361(7) 0.10782(7) 0.65356(6) 0.01876(18) Uani 1 1 d . . . . .
C4 C 0.42701(6) 0.19983(7) 0.66538(6) 0.01612(17) Uani 1 1 d . . . . .
C5 C 0.35542(6) 0.21324(7) 0.67888(5) 0.01634(17) Uani 1 1 d . . . . .
C6 C 0.33362(6) 0.31043(7) 0.69462(6) 0.01645(17) Uani 1 1 d . . . . .
C7 C 0.28438(7) 0.34900(8) 0.72711(6) 0.01935(18) Uani 1 1 d . . . . .
H7 H 0.250117 0.313046 0.744310 0.023 Uiso 1 1 calc R U . . .
C8 C 0.29456(7) 0.45204(8) 0.72998(6) 0.02030(19) Uani 1 1 d . . . . .
H8 H 0.268290 0.497339 0.749470 0.024 Uiso 1 1 calc R U . . .
C9 C 0.34965(7) 0.47457(7) 0.69925(6) 0.01799(18) Uani 1 1 d . . . . .
C10 C 0.39026(7) 0.56267(7) 0.68951(6) 0.01838(18) Uani 1 1 d . . . . .
C11 C 0.46313(6) 0.55541(7) 0.67717(6) 0.01712(17) Uani 1 1 d . . . . .
C12 C 0.50742(7) 0.63750(7) 0.67128(6) 0.01870(18) Uani 1 1 d . . . . .
C13 C 0.47422(8) 0.72822(8) 0.67685(6) 0.0237(2) Uani 1 1 d . . . . .
H13 H 0.502838 0.785681 0.674068 0.028 Uiso 1 1 calc R U . . .
C14 C 0.40089(8) 0.73747(8) 0.68630(7) 0.0261(2) Uani 1 1 d . . . . .
H14 H 0.379617 0.800452 0.688520 0.031 Uiso 1 1 calc R U . . .
C15 C 0.35890(8) 0.65535(8) 0.69247(6) 0.0229(2) Uani 1 1 d . . . . .
H15 H 0.308721 0.661917 0.698720 0.027 Uiso 1 1 calc R U . . .
C16 C 0.58507(7) 0.62860(7) 0.65561(6) 0.02033(19) Uani 1 1 d . . . . .
C17 C 0.55695(8) 0.58555(8) 0.57481(6) 0.0244(2) Uani 1 1 d . . . . .
H17A H 0.535087 0.519362 0.572925 0.037 Uiso 1 1 calc R U . . .
H17B H 0.605694 0.583359 0.563421 0.037 Uiso 1 1 calc R U . . .
H17C H 0.512115 0.626454 0.536482 0.037 Uiso 1 1 calc R U . . .
C18 C 0.62534(9) 0.72846(9) 0.65732(8) 0.0303(3) Uani 1 1 d . . . . .
H18A H 0.584340 0.769574 0.615924 0.045 Uiso 1 1 calc R U . . .
H18B H 0.676309 0.719711 0.649872 0.045 Uiso 1 1 calc R U . . .
H18C H 0.641064 0.759844 0.707253 0.045 Uiso 1 1 calc R U . . .
C19 C 0.65481(7) 0.56442(9) 0.71632(7) 0.0276(2) Uani 1 1 d . . . . .
H19A H 0.674108 0.593777 0.767485 0.041 Uiso 1 1 calc R U . . .
H19B H 0.702899 0.559376 0.704171 0.041 Uiso 1 1 calc R U . . .
H19C H 0.631887 0.499205 0.716010 0.041 Uiso 1 1 calc R U . . .
C20 C 0.30683(7) 0.13152(8) 0.67643(6) 0.02124(19) Uani 1 1 d . . . . .
H20 H 0.257419 0.138823 0.683815 0.025 Uiso 1 1 calc R U . . .
C21 C 0.33062(8) 0.04021(8) 0.66327(7) 0.0255(2) Uani 1 1 d . . . . .
H21 H 0.297245 -0.015136 0.661277 0.031 Uiso 1 1 calc R U . . .
C22 C 0.40312(8) 0.02878(8) 0.65293(7) 0.0243(2) Uani 1 1 d . . . . .
H22 H 0.418948 -0.034968 0.645157 0.029 Uiso 1 1 calc R U . . .
C23 C 0.55112(9) -0.01291(9) 0.63455(9) 0.0335(3) Uani 1 1 d . . . . .
H23A H 0.561332 -0.046035 0.682650 0.050 Uiso 1 1 calc R U . . .
H23B H 0.601706 -0.018786 0.626147 0.050 Uiso 1 1 calc R U . . .
H23C H 0.502351 -0.043010 0.591342 0.050 Uiso 1 1 calc R U . . .
C24 C 0.51679(9) 0.14408(9) 0.56354(7) 0.0297(2) Uani 1 1 d . . . . .
H24A H 0.465612 0.116366 0.521338 0.045 Uiso 1 1 calc R U . . .
H24B H 0.565879 0.132583 0.553686 0.045 Uiso 1 1 calc R U . . .
H24C H 0.509013 0.214403 0.566865 0.045 Uiso 1 1 calc R U . . .
P2A P 0.18226(2) 0.41268(2) 0.53747(2) 0.01882(8) Uani 0.8795(9) 1 d . U P A 1
P2B P 0.10792(16) 0.40028(18) 0.47079(14) 0.0233(4) Uani 0.1205(9) 1 d . U P A 2
O3A O 0.12413(6) 0.32682(7) 0.47817(5) 0.02274(18) Uani 0.8795(9) 1 d . U P A 1
O3B O 0.1713(5) 0.3065(5) 0.5022(4) 0.0235(7) Uani 0.1205(9) 1 d . U P A 2
O4 O 0.15692(6) 0.50732(6) 0.48222(5) 0.02649(17) Uani 1 1 d . . . . .
N2A N 0.11088(14) 0.43482(16) 0.57224(11) 0.0223(4) Uani 0.8795(9) 1 d D . P A 1
N2B N 0.0962(11) 0.4132(10) 0.5564(9) 0.024(3) Uani 0.1205(9) 1 d D . P A 2
C25A C 0.23380(13) 0.17964(13) 0.45103(11) 0.0338(3) Uani 0.8795(9) 1 d . . P A 1
H25A H 0.231099 0.250660 0.455230 0.051 Uiso 0.8795(9) 1 calc R U P A 1
H25B H 0.252557 0.163612 0.412007 0.051 Uiso 0.8795(9) 1 calc R U P A 1
H25C H 0.274250 0.152664 0.500977 0.051 Uiso 0.8795(9) 1 calc R U P A 1
C25B C 0.2751(10) 0.1637(10) 0.4698(8) 0.033(2) Uani 0.1205(9) 1 d . . P A 2
H25D H 0.273963 0.234219 0.477411 0.049 Uiso 0.1205(9) 1 calc R U P A 2
H25E H 0.298135 0.150581 0.433337 0.049 Uiso 0.1205(9) 1 calc R U P A 2
H25F H 0.311036 0.132249 0.519262 0.049 Uiso 0.1205(9) 1 calc R U P A 2
C26A C 0.14497(14) 0.13556(12) 0.42726(10) 0.0298(3) Uani 0.8795(9) 1 d . . P A 1
C26B C 0.1839(9) 0.1227(9) 0.4372(6) 0.025(2) Uani 0.1205(9) 1 d . . P A 2
C27A C 0.11663(9) 0.15250(11) 0.49039(8) 0.0263(3) Uani 0.8795(9) 1 d . . P A 1
C28A C 0.10846(8) 0.24607(11) 0.51516(8) 0.0240(3) Uani 0.8795(9) 1 d . . P A 1
C29A C 0.08365(9) 0.26239(11) 0.57378(8) 0.0244(3) Uani 0.8795(9) 1 d . . P A 1
C30A C 0.06465(10) 0.18140(12) 0.60708(9) 0.0308(3) Uani 0.8795(9) 1 d . . P A 1
H30A H 0.047095 0.190511 0.646184 0.037 Uiso 0.8795(9) 1 calc R U P A 1
C31A C 0.07133(11) 0.08847(12) 0.58327(9) 0.0328(4) Uani 0.8795(9) 1 d . . P A 1
H31A H 0.058339 0.033797 0.606058 0.039 Uiso 0.8795(9) 1 calc R U P A 1
C32A C 0.09696(10) 0.07431(12) 0.52615(9) 0.0311(3) Uani 0.8795(9) 1 d . . P A 1
H32A H 0.101328 0.009615 0.510789 0.037 Uiso 0.8795(9) 1 calc R U P A 1
C32B C 0.1195(6) 0.0514(5) 0.5218(5) 0.0311(3) Uani 0.1205(9) 1 d G . P A 2
H32B H 0.127307 -0.011654 0.505629 0.037 Uiso 0.1205(9) 1 calc R U P A 2
C27B C 0.1446(6) 0.1337(6) 0.4956(5) 0.0263(3) Uani 0.1205(9) 1 d G . P A 2
C28B C 0.1332(6) 0.2259(5) 0.5192(5) 0.0240(3) Uani 0.1205(9) 1 d G . P A 2
C29B C 0.0968(6) 0.2358(6) 0.5690(6) 0.0244(3) Uani 0.1205(9) 1 d G . P A 2
C30B C 0.0717(7) 0.1534(7) 0.5952(5) 0.0308(3) Uani 0.1205(9) 1 d G . P A 2
H30B H 0.046843 0.160143 0.629285 0.037 Uiso 0.1205(9) 1 calc R U P A 2
C31B C 0.0831(7) 0.0612(6) 0.5716(6) 0.0328(4) Uani 0.1205(9) 1 d G . P A 2
H31B H 0.065995 0.004933 0.589507 0.039 Uiso 0.1205(9) 1 calc R U P A 2
C33A C 0.07671(11) 0.36136(11) 0.59753(9) 0.0247(3) Uani 0.8795(9) 1 d D . P A 1
C33B C 0.0807(10) 0.3312(9) 0.5905(8) 0.0247(3) Uani 0.1205(9) 1 d D . P A 2
C34A C 0.03844(9) 0.40602(14) 0.63793(9) 0.0309(3) Uani 0.8795(9) 1 d D . P A 1
H34A H 0.009865 0.373749 0.662751 0.037 Uiso 0.8795(9) 1 calc R U P A 1
C34B C 0.0605(8) 0.3728(9) 0.6441(7) 0.0309(3) Uani 0.1205(9) 1 d D . P A 2
H34B H 0.044009 0.336796 0.676890 0.037 Uiso 0.1205(9) 1 calc R U P A 2
C35A C 0.04942(9) 0.50769(13) 0.63570(8) 0.0299(3) Uani 0.8795(9) 1 d D . P A 1
H35A H 0.029411 0.556046 0.658524 0.036 Uiso 0.8795(9) 1 calc R U P A 1
C35B C 0.0668(8) 0.4741(9) 0.6448(7) 0.0299(3) Uani 0.1205(9) 1 d D . P A 2
H35B H 0.055155 0.516819 0.677330 0.036 Uiso 0.1205(9) 1 calc R U P A 2
C36A C 0.09441(19) 0.52429(12) 0.59441(14) 0.0254(4) Uani 0.8795(9) 1 d D . P A 1
C36B C 0.0944(17) 0.5042(10) 0.5874(13) 0.0254(4) Uani 0.1205(9) 1 d D . P A 2
C37 C 0.12257(7) 0.60799(10) 0.56786(7) 0.0275(2) Uani 1 1 d D . . . .
C38 C 0.15508(7) 0.59875(9) 0.51363(6) 0.0238(2) Uani 1 1 d . . . . .
C39 C 0.18473(7) 0.67892(9) 0.48818(6) 0.0257(2) Uani 1 1 d . . . . .
C40 C 0.17741(9) 0.77011(10) 0.51709(8) 0.0340(3) Uani 1 1 d . . . . .
H40 H 0.195720 0.826456 0.500309 0.041 Uiso 1 1 calc R U . . .
C41 C 0.14429(10) 0.78143(11) 0.56954(8) 0.0388(3) Uani 1 1 d . . . . .
H41 H 0.139938 0.844638 0.587480 0.047 Uiso 1 1 calc R U . . .
C42 C 0.11801(9) 0.70134(11) 0.59521(8) 0.0347(3) Uani 1 1 d . . . . .
H42 H 0.096576 0.709131 0.631762 0.042 Uiso 1 1 calc R U . . .
C43 C 0.22647(8) 0.66797(9) 0.43397(7) 0.0253(2) Uani 1 1 d . . . . .
C44 C 0.16491(9) 0.62287(11) 0.35618(7) 0.0323(3) Uani 1 1 d . . . . .
H44A H 0.144575 0.559844 0.365026 0.049 Uiso 1 1 calc R U . . .
H44B H 0.194502 0.613280 0.324479 0.049 Uiso 1 1 calc R U . . .
H44C H 0.116380 0.666714 0.329396 0.049 Uiso 1 1 calc R U . . .
C45 C 0.25424(11) 0.76698(10) 0.41648(9) 0.0398(3) Uani 1 1 d . . . . .
H45A H 0.204468 0.809579 0.391503 0.060 Uiso 1 1 calc R U . . .
H45B H 0.280502 0.757643 0.382016 0.060 Uiso 1 1 calc R U . . .
H45C H 0.295524 0.797048 0.464718 0.060 Uiso 1 1 calc R U . . .
C46 C 0.30667(8) 0.60478(10) 0.47297(7) 0.0291(2) Uani 1 1 d . . . . .
H46A H 0.345510 0.633839 0.522624 0.044 Uiso 1 1 calc R U . . .
H46B H 0.334944 0.601105 0.439730 0.044 Uiso 1 1 calc R U . . .
H46C H 0.290789 0.539007 0.481468 0.044 Uiso 1 1 calc R U . . .
C47A C 0.15215(18) 0.02663(14) 0.41380(13) 0.0452(5) Uani 0.8795(9) 1 d . . P A 1
H47A H 0.194331 -0.003392 0.461632 0.068 Uiso 0.8795(9) 1 calc R U P A 1
H47B H 0.169974 0.018281 0.373171 0.068 Uiso 0.8795(9) 1 calc R U P A 1
H47C H 0.096755 -0.004704 0.397967 0.068 Uiso 0.8795(9) 1 calc R U P A 1
C47B C 0.1925(9) 0.0129(9) 0.4200(8) 0.033(3) Uani 0.1205(9) 1 d . . P A 2
H47D H 0.226409 -0.021512 0.468552 0.050 Uiso 0.1205(9) 1 calc R U P A 2
H47E H 0.220665 0.008138 0.386708 0.050 Uiso 0.1205(9) 1 calc R U P A 2
H47F H 0.135802 -0.016572 0.393894 0.050 Uiso 0.1205(9) 1 calc R U P A 2
C48A C 0.07909(15) 0.17968(15) 0.35090(9) 0.0413(4) Uani 0.8795(9) 1 d . . P A 1
H48A H 0.023384 0.149852 0.336452 0.062 Uiso 0.8795(9) 1 calc R U P A 1
H48B H 0.096429 0.167154 0.310409 0.062 Uiso 0.8795(9) 1 calc R U P A 1
H48C H 0.075411 0.250208 0.357073 0.062 Uiso 0.8795(9) 1 calc R U P A 1
C48B C 0.1242(10) 0.1659(9) 0.3615(7) 0.039(3) Uani 0.1205(9) 1 d . . P A 2
H48D H 0.067880 0.136013 0.343535 0.058 Uiso 0.1205(9) 1 calc R U P A 2
H48E H 0.145545 0.153722 0.323674 0.058 Uiso 0.1205(9) 1 calc R U P A 2
H48F H 0.119809 0.236377 0.367384 0.058 Uiso 0.1205(9) 1 calc R U P A 2

loop_
_atom_site_aniso_label
_atom_site_aniso_U_11
_atom_site_aniso_U_22
_atom_site_aniso_U_33
_atom_site_aniso_U_23
_atom_site_aniso_U_13
_atom_site_aniso_U_12
P1 0.01657(11) 0.01314(11) 0.01937(12) -0.00008(8) 0.00964(9) -0.00045(8)
O1 0.0163(3) 0.0122(3) 0.0287(4) 0.0008(3) 0.0113(3) -0.0008(2)
O2 0.0190(3) 0.0121(3) 0.0292(4) -0.0019(3) 0.0128(3) -0.0014(2)
N1 0.0185(4) 0.0129(3) 0.0220(4) 0.0004(3) 0.0118(3) -0.0001(3)
C1 0.0215(5) 0.0269(6) 0.0378(6) -0.0001(5) 0.0114(5) 0.0052(4)
C2 0.0258(5) 0.0156(4) 0.0294(5) 0.0002(4) 0.0163(4) 0.0028(4)
C3 0.0227(5) 0.0140(4) 0.0210(4) 0.0004(3) 0.0111(4) 0.0001(3)
C4 0.0169(4) 0.0127(4) 0.0181(4) 0.0009(3) 0.0074(3) -0.0017(3)
C5 0.0175(4) 0.0151(4) 0.0164(4) 0.0012(3) 0.0076(3) -0.0010(3)
C6 0.0167(4) 0.0150(4) 0.0184(4) 0.0021(3) 0.0086(3) -0.0008(3)
C7 0.0200(4) 0.0205(4) 0.0206(4) 0.0016(4) 0.0118(4) -0.0004(4)
C8 0.0224(5) 0.0201(5) 0.0220(5) -0.0008(4) 0.0132(4) 0.0011(4)
C9 0.0202(4) 0.0148(4) 0.0207(4) -0.0008(3) 0.0107(4) 0.0014(3)
C10 0.0226(5) 0.0149(4) 0.0188(4) -0.0011(3) 0.0105(4) 0.0003(3)
C11 0.0207(4) 0.0127(4) 0.0182(4) -0.0015(3) 0.0091(4) -0.0007(3)
C12 0.0242(5) 0.0147(4) 0.0172(4) -0.0022(3) 0.0094(4) -0.0036(3)
C13 0.0346(6) 0.0142(4) 0.0249(5) -0.0026(4) 0.0157(4) -0.0037(4)
C14 0.0387(6) 0.0143(4) 0.0304(5) -0.0019(4) 0.0202(5) 0.0018(4)
C15 0.0297(5) 0.0170(4) 0.0258(5) -0.0012(4) 0.0160(4) 0.0031(4)
C16 0.0249(5) 0.0164(4) 0.0214(5) -0.0028(4) 0.0120(4) -0.0063(4)
C17 0.0305(5) 0.0237(5) 0.0223(5) -0.0047(4) 0.0149(4) -0.0038(4)
C18 0.0398(7) 0.0205(5) 0.0391(6) -0.0060(5) 0.0255(6) -0.0120(5)
C19 0.0210(5) 0.0297(6) 0.0285(5) 0.0017(4) 0.0079(4) -0.0063(4)
C20 0.0237(5) 0.0184(4) 0.0250(5) 0.0009(4) 0.0140(4) -0.0037(4)
C21 0.0334(6) 0.0159(4) 0.0332(6) -0.0009(4) 0.0203(5) -0.0071(4)
C22 0.0340(6) 0.0135(4) 0.0305(5) -0.0003(4) 0.0190(5) -0.0017(4)
C23 0.0416(7) 0.0178(5) 0.0518(8) -0.0017(5) 0.0304(6) 0.0047(5)
C24 0.0373(6) 0.0284(6) 0.0329(6) 0.0016(5) 0.0243(5) 0.0021(5)
P2A 0.01740(14) 0.02356(15) 0.01541(13) 0.00094(10) 0.00736(11) -0.00032(11)
P2B 0.0238(7) 0.0242(8) 0.0191(7) 0.0020(6) 0.0073(6) 0.0001(6)
O3A 0.0275(5) 0.0232(4) 0.0171(4) 0.0008(3) 0.0097(4) -0.0038(4)
O3B 0.0280(11) 0.0229(10) 0.0188(10) 0.0013(10) 0.0098(10) -0.0035(10)
O4 0.0342(4) 0.0268(4) 0.0218(4) -0.0021(3) 0.0156(3) -0.0030(3)
N2A 0.0183(9) 0.0312(10) 0.0181(7) -0.0005(6) 0.0088(7) -0.0034(6)
N2B 0.015(6) 0.020(6) 0.034(8) -0.006(4) 0.008(6) -0.004(4)
C25A 0.0444(10) 0.0297(8) 0.0361(9) -0.0017(7) 0.0259(8) -0.0035(8)
C25B 0.041(7) 0.027(6) 0.035(6) -0.007(5) 0.021(6) -0.006(5)
C26A 0.0428(10) 0.0228(7) 0.0234(7) -0.0019(5) 0.0147(8) -0.0065(7)
C26B 0.031(6) 0.029(5) 0.015(4) 0.001(3) 0.010(4) 0.006(5)
C27A 0.0262(7) 0.0286(7) 0.0187(5) 0.0004(5) 0.0054(5) -0.0087(5)
C28A 0.0208(6) 0.0306(7) 0.0176(5) 0.0017(5) 0.0061(5) -0.0079(5)
C29A 0.0176(6) 0.0346(8) 0.0174(5) 0.0004(5) 0.0049(4) -0.0075(5)
C30A 0.0241(6) 0.0446(9) 0.0216(6) 0.0025(6) 0.0084(5) -0.0138(6)
C31A 0.0298(7) 0.0390(9) 0.0232(6) 0.0027(6) 0.0064(5) -0.0180(6)
C32A 0.0320(8) 0.0306(7) 0.0237(6) 0.0002(5) 0.0064(6) -0.0134(6)
C32B 0.0320(8) 0.0306(7) 0.0237(6) 0.0002(5) 0.0064(6) -0.0134(6)
C27B 0.0262(7) 0.0286(7) 0.0187(5) 0.0004(5) 0.0054(5) -0.0087(5)
C28B 0.0208(6) 0.0306(7) 0.0176(5) 0.0017(5) 0.0061(5) -0.0079(5)
C29B 0.0176(6) 0.0346(8) 0.0174(5) 0.0004(5) 0.0049(4) -0.0075(5)
C30B 0.0241(6) 0.0446(9) 0.0216(6) 0.0025(6) 0.0084(5) -0.0138(6)
C31B 0.0298(7) 0.0390(9) 0.0232(6) 0.0027(6) 0.0064(5) -0.0180(6)
C33A 0.0178(5) 0.0361(9) 0.0189(6) 0.0012(6) 0.0072(4) -0.0057(7)
C33B 0.0178(5) 0.0361(9) 0.0189(6) 0.0012(6) 0.0072(4) -0.0057(7)
C34A 0.0208(7) 0.0504(10) 0.0253(6) 0.0011(6) 0.0137(6) -0.0023(6)
C34B 0.0208(7) 0.0504(10) 0.0253(6) 0.0011(6) 0.0137(6) -0.0023(6)
C35A 0.0209(7) 0.0463(10) 0.0245(6) -0.0001(6) 0.0120(6) 0.0026(6)
C35B 0.0209(7) 0.0463(10) 0.0245(6) -0.0001(6) 0.0120(6) 0.0026(6)
C36A 0.0184(5) 0.0379(9) 0.0196(7) -0.0002(7) 0.0084(5) 0.0050(9)
C36B 0.0184(5) 0.0379(9) 0.0196(7) -0.0002(7) 0.0084(5) 0.0050(9)
C37 0.0208(5) 0.0397(6) 0.0208(5) 0.0035(4) 0.0083(4) 0.0091(5)
C38 0.0213(5) 0.0298(5) 0.0177(4) 0.0019(4) 0.0065(4) 0.0053(4)
C39 0.0257(5) 0.0287(5) 0.0211(5) 0.0042(4) 0.0091(4) 0.0072(4)
C40 0.0426(7) 0.0294(6) 0.0306(6) 0.0069(5) 0.0170(5) 0.0132(5)
C41 0.0486(8) 0.0350(7) 0.0332(6) 0.0038(5) 0.0189(6) 0.0189(6)
C42 0.0345(6) 0.0430(7) 0.0284(6) 0.0037(5) 0.0159(5) 0.0164(6)
C43 0.0280(5) 0.0254(5) 0.0234(5) 0.0049(4) 0.0123(4) 0.0040(4)
C44 0.0323(6) 0.0439(7) 0.0203(5) 0.0053(5) 0.0115(5) 0.0019(5)
C45 0.0555(9) 0.0286(6) 0.0463(8) 0.0069(6) 0.0327(7) 0.0015(6)
C46 0.0265(5) 0.0331(6) 0.0281(6) 0.0054(5) 0.0127(5) 0.0054(5)
C47A 0.0777(16) 0.0241(9) 0.0431(10) -0.0047(7) 0.0354(12) -0.0083(10)
C47B 0.046(7) 0.016(5) 0.037(6) -0.013(4) 0.018(6) -0.007(5)
C48A 0.0592(12) 0.0386(9) 0.0180(7) -0.0013(6) 0.0103(8) -0.0045(9)
C48B 0.046(7) 0.026(5) 0.028(6) -0.004(4) 0.002(6) 0.008(5)

loop_
_atom_type_symbol
_atom_type_description
_atom_type_scat_dispersion_real
_atom_type_scat_dispersion_imag
_atom_type_scat_source
C C 0.0033 0.0016 'International Tables Vol C Tables 4.2.6.8 and 6.1.1.4'
H H 0.0000 0.0000 'International Tables Vol C Tables 4.2.6.8 and 6.1.1.4'
N N 0.0061 0.0033 'International Tables Vol C Tables 4.2.6.8 and 6.1.1.4'
O O 0.0106 0.0060 'International Tables Vol C Tables 4.2.6.8 and 6.1.1.4'
P P 0.1023 0.0942 'International Tables Vol C Tables 4.2.6.8 and 6.1.1.4'

loop_
_exptl_crystal_face_index_h
_exptl_crystal_face_index_k
_exptl_crystal_face_index_l
_exptl_crystal_face_perp_dist
0.00 0.00 1.00 0.1060
0.00 0.00 -1.00 0.0450
-1.00 2.00 1.00 0.1280
1.00 -2.00 -1.00 0.1020
1.00 -1.00 1.00 0.1020
-1.00 1.00 -1.00 0.1340
-1.00 2.00 2.00 0.1060
1.00 -1.00 0.00 0.0900
-1.00 1.00 0.00 0.1520
-1.00 0.00 0.00 0.1090
-1.00 1.00 2.00 0.0900
-2.00 -1.00 0.00 0.1240
-2.00 1.00 3.00 0.0880
1.00 0.00 -1.00 0.0930
-1.00 0.00 1.00 0.0900
2.00 1.00 -3.00 0.0770
1.00 1.00 -1.00 0.1010
-1.00 0.00 2.00 0.0950
-2.00 -1.00 3.00 0.0930
-1.00 -1.00 1.00 0.1150
-1.00 -2.00 1.00 0.1190
-2.00 -1.00 4.00 0.0940
1.00 -1.00 -3.00 0.0870
0.00 -2.00 1.00 0.0930
0.00 -1.00 2.00 0.0900
1.00 -2.00 1.00 0.0920
1.00 0.00 1.00 0.1320
2.00 -1.00 0.00 0.1080
2.00 0.00 -1.00 0.1230
1.00 2.00 0.00 0.1190

loop_
_geom_angle_atom_site_label_1
_geom_angle_atom_site_label_2
_geom_angle_atom_site_label_3
_geom_angle
_geom_angle_site_symmetry_1
_geom_angle_site_symmetry_3
_geom_angle_publ_flag
O1 P1 O2 100.44(4) . . ?
O1 P1 N1 94.06(4) . . ?
O2 P1 N1 94.02(4) . . ?
C4 O1 P1 117.14(6) . . ?
C11 O2 P1 116.96(6) . . ?
C6 N1 P1 123.73(7) . . ?
C6 N1 C9 111.41(8) . . ?
C9 N1 P1 123.23(7) . . ?
H1A C1 H1B 109.5 . . ?
H1A C1 H1C 109.5 . . ?
H1B C1 H1C 109.5 . . ?
C2 C1 H1A 109.5 . . ?
C2 C1 H1B 109.5 . . ?
C2 C1 H1C 109.5 . . ?
C1 C2 C24 110.32(10) . . ?
C3 C2 C1 111.04(9) . . ?
C3 C2 C24 109.77(9) . . ?
C23 C2 C1 106.77(10) . . ?
C23 C2 C3 111.24(9) . . ?
C23 C2 C24 107.61(10) . . ?
C4 C3 C2 121.71(9) . . ?
C22 C3 C2 122.16(9) . . ?
C22 C3 C4 116.11(9) . . ?
O1 C4 C5 119.79(8) . . ?
C3 C4 O1 117.42(8) . . ?
C3 C4 C5 122.78(9) . . ?
C4 C5 C6 120.05(8) . . ?
C20 C5 C4 118.33(9) . . ?
C20 C5 C6 121.62(9) . . ?
N1 C6 C5 117.02(8) . . ?
N1 C6 C7 106.62(9) . . ?
C7 C6 C5 136.23(9) . . ?
C6 C7 H7 126.2 . . ?
C6 C7 C8 107.60(9) . . ?
C8 C7 H7 126.2 . . ?
C7 C8 H8 126.1 . . ?
C9 C8 C7 107.76(9) . . ?
C9 C8 H8 126.1 . . ?
N1 C9 C8 106.61(9) . . ?
N1 C9 C10 117.08(9) . . ?
C8 C9 C10 136.13(9) . . ?
C11 C10 C9 120.05(9) . . ?
C15 C10 C9 121.38(9) . . ?
C15 C10 C11 118.56(9) . . ?
O2 C11 C10 119.70(8) . . ?
C12 C11 O2 117.66(9) . . ?
C12 C11 C10 122.64(9) . . ?
C11 C12 C16 122.08(9) . . ?
C13 C12 C11 116.03(10) . . ?
C13 C12 C16 121.83(9) . . ?
C12 C13 H13 118.8 . . ?
C14 C13 C12 122.50(10) . . ?
C14 C13 H13 118.8 . . ?
C13 C14 H14 119.9 . . ?
C15 C14 C13 120.22(10) . . ?
C15 C14 H14 119.9 . . ?
C10 C15 H15 120.0 . . ?
C14 C15 C10 119.98(10) . . ?
C14 C15 H15 120.0 . . ?
C12 C16 C19 111.56(9) . . ?
C17 C16 C12 109.27(9) . . ?
C17 C16 C18 107.26(9) . . ?
C17 C16 C19 109.93(9) . . ?
C18 C16 C12 111.69(9) . . ?
C18 C16 C19 107.02(9) . . ?
C16 C17 H17A 109.5 . . ?
C16 C17 H17B 109.5 . . ?
C16 C17 H17C 109.5 . . ?
H17A C17 H17B 109.5 . . ?
H17A C17 H17C 109.5 . . ?
H17B C17 H17C 109.5 . . ?
C16 C18 H18A 109.5 . . ?
C16 C18 H18B 109.5 . . ?
C16 C18 H18C 109.5 . . ?
H18A C18 H18B 109.5 . . ?
H18A C18 H18C 109.5 . . ?
H18B C18 H18C 109.5 . . ?
C16 C19 H19A 109.5 . . ?
C16 C19 H19B 109.5 . . ?
C16 C19 H19C 109.5 . . ?
H19A C19 H19B 109.5 . . ?
H19A C19 H19C 109.5 . . ?
H19B C19 H19C 109.5 . . ?
C5 C20 H20 120.0 . . ?
C21 C20 C5 120.01(10) . . ?
C21 C20 H20 120.0 . . ?
C20 C21 H21 119.8 . . ?
C20 C21 C22 120.37(10) . . ?
C22 C21 H21 119.8 . . ?
C3 C22 H22 118.8 . . ?
C21 C22 C3 122.32(10) . . ?
C21 C22 H22 118.8 . . ?
C2 C23 H23A 109.5 . . ?
C2 C23 H23B 109.5 . . ?
C2 C23 H23C 109.5 . . ?
H23A C23 H23B 109.5 . . ?
H23A C23 H23C 109.5 . . ?
H23B C23 H23C 109.5 . . ?
C2 C24 H24A 109.5 . . ?
C2 C24 H24B 109.5 . . ?
C2 C24 H24C 109.5 . . ?
H24A C24 H24B 109.5 . . ?
H24A C24 H24C 109.5 . . ?
H24B C24 H24C 109.5 . . ?
O3A P2A N2A 93.91(7) . . ?
O4 P2A O3A 102.29(5) . . ?
O4 P2A N2A 95.13(8) . . ?
O3B P2B O4 114.8(3) . . ?
O3B P2B N2B 94.5(6) . . ?
O4 P2B N2B 93.5(4) . . ?
C28A O3A P2A 114.08(8) . . ?
C28B O3B P2B 112.8(6) . . ?
C38 O4 P2A 118.92(7) . . ?
C38 O4 P2B 137.17(12) . . ?
C33A N2A P2A 122.27(17) . . ?
C33A N2A C36A 110.67(17) . . ?
C36A N2A P2A 125.62(15) . . ?
C33B N2B P2B 119.7(10) . . ?
C36B N2B P2B 122.0(11) . . ?
C36B N2B C33B 118.0(13) . . ?
H25A C25A H25B 109.5 . . ?
H25A C25A H25C 109.5 . . ?
H25B C25A H25C 109.5 . . ?
C26A C25A H25A 109.5 . . ?
C26A C25A H25B 109.5 . . ?
C26A C25A H25C 109.5 . . ?
H25D C25B H25E 109.5 . . ?
H25D C25B H25F 109.5 . . ?
H25E C25B H25F 109.5 . . ?
C26B C25B H25D 109.5 . . ?
C26B C25B H25E 109.5 . . ?
C26B C25B H25F 109.5 . . ?
C27A C26A C25A 110.78(13) . . ?
C47A C26A C25A 106.38(18) . . ?
C47A C26A C27A 111.45(14) . . ?
C47A C26A C48A 107.69(15) . . ?
C48A C26A C25A 110.86(15) . . ?
C48A C26A C27A 109.60(16) . . ?
C25B C26B C27B 112.6(9) . . ?
C25B C26B C47B 104.7(11) . . ?
C47B C26B C27B 111.2(10) . . ?
C48B C26B C25B 113.5(11) . . ?
C48B C26B C27B 109.1(11) . . ?
C48B C26B C47B 105.3(10) . . ?
C28A C27A C26A 122.27(12) . . ?
C28A C27A C32A 116.24(13) . . ?
C32A C27A C26A 121.48(14) . . ?
C27A C28A O3A 117.91(11) . . ?
C27A C28A C29A 122.73(12) . . ?
C29A C28A O3A 119.34(13) . . ?
C28A C29A C33A 120.34(13) . . ?
C30A C29A C28A 118.30(13) . . ?
C30A C29A C33A 121.35(13) . . ?
C29A C30A H30A 119.9 . . ?
C31A C30A C29A 120.18(13) . . ?
C31A C30A H30A 119.9 . . ?
C30A C31A H31A 119.8 . . ?
C30A C31A C32A 120.39(13) . . ?
C32A C31A H31A 119.8 . . ?
C27A C32A H32A 118.9 . . ?
C31A C32A C27A 122.13(15) . . ?
C31A C32A H32A 118.9 . . ?
C27B C32B H32B 120.0 . . ?
C27B C32B C31B 120.0 . . ?
C31B C32B H32B 120.0 . . ?
C32B C27B C26B 120.0(7) . . ?
C32B C27B C28B 120.0 . . ?
C28B C27B C26B 120.0(7) . . ?
C27B C28B O3B 118.7(6) . . ?
C29B C28B O3B 120.5(6) . . ?
C29B C28B C27B 120.0 . . ?
C28B C29B C30B 120.0 . . ?
C28B C29B C33B 120.2(8) . . ?
C30B C29B C33B 119.7(8) . . ?
C29B C30B H30B 120.0 . . ?
C31B C30B C29B 120.0 . . ?
C31B C30B H30B 120.0 . . ?
C32B C31B H31B 120.0 . . ?
C30B C31B C32B 120.0 . . ?
C30B C31B H31B 120.0 . . ?
N2A C33A C29A 117.14(15) . . ?
N2A C33A C34A 106.47(16) . . ?
C34A C33A C29A 136.27(15) . . ?
N2B C33B C29B 119.3(11) . . ?
C34B C33B N2B 101.6(11) . . ?
C34B C33B C29B 138.8(12) . . ?
C33A C34A H34A 126.0 . . ?
C33A C34A C35A 108.05(13) . . ?
C35A C34A H34A 126.0 . . ?
C33B C34B H34B 124.0 . . ?
C33B C34B C35B 112.1(10) . . ?
C35B C34B H34B 124.0 . . ?
C34A C35A H35A 126.2 . . ?
C36A C35A C34A 107.70(14) . . ?
C36A C35A H35A 126.2 . . ?
C34B C35B H35B 125.5 . . ?
C34B C35B C36B 109.0(10) . . ?
C36B C35B H35B 125.5 . . ?
N2A C36A C35A 107.11(16) . . ?
N2A C36A C37 116.37(15) . . ?
C35A C36A C37 136.44(15) . . ?
N2B C36B C35B 99.1(11) . . ?
N2B C36B C37 128.3(12) . . ?
C35B C36B C37 132.4(12) . . ?
C38 C37 C36A 121.25(12) . . ?
C38 C37 C36B 111.7(6) . . ?
C42 C37 C36A 120.31(12) . . ?
C42 C37 C36B 129.9(6) . . ?
C42 C37 C38 118.44(12) . . ?
O4 C38 C37 120.11(11) . . ?
C39 C38 O4 117.53(10) . . ?
C39 C38 C37 122.34(11) . . ?
C38 C39 C40 116.22(11) . . ?
C38 C39 C43 122.37(10) . . ?
C40 C39 C43 121.36(11) . . ?
C39 C40 H40 118.7 . . ?
C41 C40 C39 122.55(13) . . ?
C41 C40 H40 118.7 . . ?
C40 C41 H41 120.0 . . ?
C42 C41 C40 119.98(13) . . ?
C42 C41 H41 120.0 . . ?
C37 C42 H42 119.8 . . ?
C41 C42 C37 120.42(12) . . ?
C41 C42 H42 119.8 . . ?
C44 C43 C39 111.66(10) . . ?
C45 C43 C39 111.40(10) . . ?
C45 C43 C44 106.98(10) . . ?
C45 C43 C46 107.12(11) . . ?
C46 C43 C39 109.61(9) . . ?
C46 C43 C44 109.94(10) . . ?
C43 C44 H44A 109.5 . . ?
C43 C44 H44B 109.5 . . ?
C43 C44 H44C 109.5 . . ?
H44A C44 H44B 109.5 . . ?
H44A C44 H44C 109.5 . . ?
H44B C44 H44C 109.5 . . ?
C43 C45 H45A 109.5 . . ?
C43 C45 H45B 109.5 . . ?
C43 C45 H45C 109.5 . . ?
H45A C45 H45B 109.5 . . ?
H45A C45 H45C 109.5 . . ?
H45B C45 H45C 109.5 . . ?
C43 C46 H46A 109.5 . . ?
C43 C46 H46B 109.5 . . ?
C43 C46 H46C 109.5 . . ?
H46A C46 H46B 109.5 . . ?
H46A C46 H46C 109.5 . . ?
H46B C46 H46C 109.5 . . ?
C26A C47A H47A 109.5 . . ?
C26A C47A H47B 109.5 . . ?
C26A C47A H47C 109.5 . . ?
H47A C47A H47B 109.5 . . ?
H47A C47A H47C 109.5 . . ?
H47B C47A H47C 109.5 . . ?
C26B C47B H47D 109.5 . . ?
C26B C47B H47E 109.5 . . ?
C26B C47B H47F 109.5 . . ?
H47D C47B H47E 109.5 . . ?
H47D C47B H47F 109.5 . . ?
H47E C47B H47F 109.5 . . ?
C26A C48A H48A 109.5 . . ?
C26A C48A H48B 109.5 . . ?
C26A C48A H48C 109.5 . . ?
H48A C48A H48B 109.5 . . ?
H48A C48A H48C 109.5 . . ?
H48B C48A H48C 109.5 . . ?
C26B C48B H48D 109.5 . . ?
C26B C48B H48E 109.5 . . ?
C26B C48B H48F 109.5 . . ?
H48D C48B H48E 109.5 . . ?
H48D C48B H48F 109.5 . . ?
H48E C48B H48F 109.5 . . ?

loop_
_geom_bond_atom_site_label_1
_geom_bond_atom_site_label_2
_geom_bond_distance
_geom_bond_site_symmetry_2
_geom_bond_publ_flag
P1 O1 1.6311(8) . ?
P1 O2 1.6348(8) . ?
P1 N1 1.7039(9) . ?
O1 C4 1.4080(11) . ?
O2 C11 1.4065(12) . ?
N1 C6 1.3696(12) . ?
N1 C9 1.3714(12) . ?
C1 H1A 0.9800 . ?
C1 H1B 0.9800 . ?
C1 H1C 0.9800 . ?
C1 C2 1.5353(17) . ?
C2 C3 1.5335(15) . ?
C2 C23 1.5331(15) . ?
C2 C24 1.5389(16) . ?
C3 C4 1.4004(13) . ?
C3 C22 1.3988(14) . ?
C4 C5 1.4125(13) . ?
C5 C6 1.4570(13) . ?
C5 C20 1.3977(13) . ?
C6 C7 1.3889(14) . ?
C7 H7 0.9500 . ?
C7 C8 1.4217(15) . ?
C8 H8 0.9500 . ?
C8 C9 1.3861(14) . ?
C9 C10 1.4593(14) . ?
C10 C11 1.4130(14) . ?
C10 C15 1.3971(14) . ?
C11 C12 1.4034(13) . ?
C12 C13 1.3994(14) . ?
C12 C16 1.5360(15) . ?
C13 H13 0.9500 . ?
C13 C14 1.3912(17) . ?
C14 H14 0.9500 . ?
C14 C15 1.3821(16) . ?
C15 H15 0.9500 . ?
C16 C17 1.5348(15) . ?
C16 C18 1.5354(15) . ?
C16 C19 1.5373(16) . ?
C17 H17A 0.9800 . ?
C17 H17B 0.9800 . ?
C17 H17C 0.9800 . ?
C18 H18A 0.9800 . ?
C18 H18B 0.9800 . ?
C18 H18C 0.9800 . ?
C19 H19A 0.9800 . ?
C19 H19B 0.9800 . ?
C19 H19C 0.9800 . ?
C20 H20 0.9500 . ?
C20 C21 1.3804(15) . ?
C21 H21 0.9500 . ?
C21 C22 1.3894(16) . ?
C22 H22 0.9500 . ?
C23 H23A 0.9800 . ?
C23 H23B 0.9800 . ?
C23 H23C 0.9800 . ?
C24 H24A 0.9800 . ?
C24 H24B 0.9800 . ?
C24 H24C 0.9800 . ?
P2A O3A 1.6412(10) . ?
P2A O4 1.6128(9) . ?
P2A N2A 1.704(2) . ?
P2B O3B 1.630(8) . ?
P2B O4 1.666(3) . ?
P2B N2B 1.776(16) . ?
O3A C28A 1.4138(16) . ?
O3B C28B 1.408(9) . ?
O4 C38 1.4010(14) . ?
N2A C33A 1.374(2) . ?
N2A C36A 1.374(3) . ?
N2B C33B 1.393(14) . ?
N2B C36B 1.392(14) . ?
C25A H25A 0.9800 . ?
C25A H25B 0.9800 . ?
C25A H25C 0.9800 . ?
C25A C26A 1.541(3) . ?
C25B H25D 0.9800 . ?
C25B H25E 0.9800 . ?
C25B H25F 0.9800 . ?
C25B C26B 1.541(19) . ?
C26A C27A 1.538(2) . ?
C26A C47A 1.531(3) . ?
C26A C48A 1.535(3) . ?
C26B C27B 1.582(13) . ?
C26B C47B 1.564(17) . ?
C26B C48B 1.491(17) . ?
C27A C28A 1.400(2) . ?
C27A C32A 1.4038(18) . ?
C28A C29A 1.4112(18) . ?
C29A C30A 1.4001(19) . ?
C29A C33A 1.456(2) . ?
C30A H30A 0.9500 . ?
C30A C31A 1.379(2) . ?
C31A H31A 0.9500 . ?
C31A C32A 1.389(2) . ?
C32A H32A 0.9500 . ?
C32B H32B 0.9500 . ?
C32B C27B 1.3900 . ?
C32B C31B 1.3900 . ?
C27B C28B 1.3900 . ?
C28B C29B 1.3900 . ?
C29B C30B 1.3900 . ?
C29B C33B 1.440(13) . ?
C30B H30B 0.9500 . ?
C30B C31B 1.3900 . ?
C31B H31B 0.9500 . ?
C33A C34A 1.388(2) . ?
C33B C34B 1.370(13) . ?
C34A H34A 0.9500 . ?
C34A C35A 1.411(3) . ?
C34B H34B 0.9500 . ?
C34B C35B 1.393(14) . ?
C35A H35A 0.9500 . ?
C35A C36A 1.379(2) . ?
C35B H35B 0.9500 . ?
C35B C36B 1.463(14) . ?
C36A C37 1.436(2) . ?
C36B C37 1.608(12) . ?
C37 C38 1.4156(16) . ?
C37 C42 1.4018(19) . ?
C38 C39 1.3999(17) . ?
C39 C40 1.4004(17) . ?
C39 C43 1.5417(16) . ?
C40 H40 0.9500 . ?
C40 C41 1.3944(19) . ?
C41 H41 0.9500 . ?
C41 C42 1.371(2) . ?
C42 H42 0.9500 . ?
C43 C44 1.5362(17) . ?
C43 C45 1.5325(18) . ?
C43 C46 1.5336(16) . ?
C44 H44A 0.9800 . ?
C44 H44B 0.9800 . ?
C44 H44C 0.9800 . ?
C45 H45A 0.9800 . ?
C45 H45B 0.9800 . ?
C45 H45C 0.9800 . ?
C46 H46A 0.9800 . ?
C46 H46B 0.9800 . ?
C46 H46C 0.9800 . ?
C47A H47A 0.9800 . ?
C47A H47B 0.9800 . ?
C47A H47C 0.9800 . ?
C47B H47D 0.9800 . ?
C47B H47E 0.9800 . ?
C47B H47F 0.9800 . ?
C48A H48A 0.9800 . ?
C48A H48B 0.9800 . ?
C48A H48C 0.9800 . ?
C48B H48D 0.9800 . ?
C48B H48E 0.9800 . ?
C48B H48F 0.9800 . ?

loop_
_geom_torsion_atom_site_label_1
_geom_torsion_atom_site_label_2
_geom_torsion_atom_site_label_3
_geom_torsion_atom_site_label_4
_geom_torsion
_geom_torsion_site_symmetry_1
_geom_torsion_site_symmetry_2
_geom_torsion_site_symmetry_3
_geom_torsion_site_symmetry_4
_geom_torsion_publ_flag
P1 O1 C4 C3 140.60(8) . . . . ?
P1 O1 C4 C5 -40.15(11) . . . . ?
P1 O2 C11 C10 40.00(12) . . . . ?
P1 O2 C11 C12 -140.44(8) . . . . ?
P1 N1 C6 C5 16.61(13) . . . . ?
P1 N1 C6 C7 -166.85(7) . . . . ?
P1 N1 C9 C8 166.94(8) . . . . ?
P1 N1 C9 C10 -17.16(13) . . . . ?
O1 P1 O2 C11 -152.18(7) . . . . ?
O1 P1 N1 C6 -47.12(9) . . . . ?
O1 P1 N1 C9 148.72(8) . . . . ?
O1 C4 C5 C6 -2.31(14) . . . . ?
O1 C4 C5 C20 177.49(9) . . . . ?
O2 P1 O1 C4 151.52(7) . . . . ?
O2 P1 N1 C6 -147.90(8) . . . . ?
O2 P1 N1 C9 47.94(9) . . . . ?
O2 C11 C12 C13 179.25(9) . . . . ?
O2 C11 C12 C16 2.19(14) . . . . ?
N1 P1 O1 C4 56.67(7) . . . . ?
N1 P1 O2 C11 -57.29(7) . . . . ?
N1 C6 C7 C8 0.61(12) . . . . ?
N1 C9 C10 C11 -13.99(14) . . . . ?
N1 C9 C10 C15 166.33(10) . . . . ?
C1 C2 C3 C4 57.17(13) . . . . ?
C1 C2 C3 C22 -124.44(11) . . . . ?
C2 C3 C4 O1 0.03(14) . . . . ?
C2 C3 C4 C5 -179.20(10) . . . . ?
C2 C3 C22 C21 -178.39(11) . . . . ?
C3 C4 C5 C6 176.90(9) . . . . ?
C3 C4 C5 C20 -3.30(15) . . . . ?
C4 C3 C22 C21 0.08(17) . . . . ?
C4 C5 C6 N1 13.80(14) . . . . ?
C4 C5 C6 C7 -161.41(11) . . . . ?
C4 C5 C20 C21 1.84(16) . . . . ?
C5 C6 C7 C8 176.15(11) . . . . ?
C5 C20 C21 C22 0.44(18) . . . . ?
C6 N1 C9 C8 1.05(12) . . . . ?
C6 N1 C9 C10 176.95(9) . . . . ?
C6 C5 C20 C21 -178.37(10) . . . . ?
C6 C7 C8 C9 0.02(12) . . . . ?
C7 C8 C9 N1 -0.63(12) . . . . ?
C7 C8 C9 C10 -175.36(12) . . . . ?
C8 C9 C10 C11 160.32(12) . . . . ?
C8 C9 C10 C15 -19.36(19) . . . . ?
C9 N1 C6 C5 -177.58(9) . . . . ?
C9 N1 C6 C7 -1.04(12) . . . . ?
C9 C10 C11 O2 2.81(14) . . . . ?
C9 C10 C11 C12 -176.72(9) . . . . ?
C9 C10 C15 C14 177.26(10) . . . . ?
C10 C11 C12 C13 -1.21(15) . . . . ?
C10 C11 C12 C16 -178.26(9) . . . . ?
C11 C10 C15 C14 -2.42(16) . . . . ?
C11 C12 C13 C14 -1.10(16) . . . . ?
C11 C12 C16 C17 65.35(13) . . . . ?
C11 C12 C16 C18 -176.14(10) . . . . ?
C11 C12 C16 C19 -56.41(13) . . . . ?
C12 C13 C14 C15 1.60(18) . . . . ?
C13 C12 C16 C17 -111.53(11) . . . . ?
C13 C12 C16 C18 6.98(15) . . . . ?
C13 C12 C16 C19 126.71(11) . . . . ?
C13 C14 C15 C10 0.24(18) . . . . ?
C15 C10 C11 O2 -177.50(9) . . . . ?
C15 C10 C11 C12 2.97(15) . . . . ?
C16 C12 C13 C14 175.96(10) . . . . ?
C20 C5 C6 N1 -165.99(10) . . . . ?
C20 C5 C6 C7 18.81(18) . . . . ?
C20 C21 C22 C3 -1.45(19) . . . . ?
C22 C3 C4 O1 -178.46(9) . . . . ?
C22 C3 C4 C5 2.32(15) . . . . ?
C23 C2 C3 C4 175.93(10) . . . . ?
C23 C2 C3 C22 -5.68(16) . . . . ?
C24 C2 C3 C4 -65.08(13) . . . . ?
C24 C2 C3 C22 113.31(12) . . . . ?
P2A O3A C28A C27A -135.84(10) . . . . ?
P2A O3A C28A C29A 45.52(15) . . . . ?
P2A O4 C38 C37 -39.62(14) . . . . ?
P2A O4 C38 C39 141.58(9) . . . . ?
P2A N2A C33A C29A -17.3(2) . . . . ?
P2A N2A C33A C34A 166.12(14) . . . . ?
P2A N2A C36A C35A -165.74(17) . . . . ?
P2A N2A C36A C37 17.0(3) . . . . ?
P2B O3B C28B C27B 136.3(5) . . . . ?
P2B O3B C28B C29B -54.0(8) . . . . ?
P2B O4 C38 C37 20.7(2) . . . . ?
P2B O4 C38 C39 -158.10(15) . . . . ?
P2B N2B C33B C29B 17(2) . . . . ?
P2B N2B C33B C34B -169.3(12) . . . . ?
P2B N2B C36B C35B 169.0(13) . . . . ?
P2B N2B C36B C37 -15(3) . . . . ?
O3A P2A O4 C38 146.65(8) . . . . ?
O3A P2A N2A C33A 49.65(17) . . . . ?
O3A P2A N2A C36A -145.4(2) . . . . ?
O3A C28A C29A C30A 177.08(12) . . . . ?
O3A C28A C29A C33A -1.8(2) . . . . ?
O3B P2B O4 C38 -128.3(3) . . . . ?
O3B P2B N2B C33B -45.7(14) . . . . ?
O3B P2B N2B C36B 140.2(17) . . . . ?
O3B C28B C29B C30B -169.6(8) . . . . ?
O3B C28B C29B C33B 13.7(11) . . . . ?
O4 P2A O3A C28A -157.25(9) . . . . ?
O4 P2A N2A C33A 152.38(16) . . . . ?
O4 P2A N2A C36A -42.7(2) . . . . ?
O4 P2B O3B C28B 157.1(5) . . . . ?
O4 P2B N2B C33B -160.9(14) . . . . ?
O4 P2B N2B C36B 25.1(18) . . . . ?
O4 C38 C39 C40 176.32(10) . . . . ?
O4 C38 C39 C43 -6.04(16) . . . . ?
N2A P2A O3A C28A -61.13(12) . . . . ?
N2A P2A O4 C38 51.51(10) . . . . ?
N2A C33A C34A C35A 0.66(19) . . . . ?
N2A C36A C37 C38 8.1(3) . . . . ?
N2A C36A C37 C42 -172.14(19) . . . . ?
N2B P2B O3B C28B 61.3(7) . . . . ?
N2B P2B O4 C38 -31.7(6) . . . . ?
N2B C33B C34B C35B -2.4(17) . . . . ?
N2B C36B C37 C38 -2(3) . . . . ?
N2B C36B C37 C42 176.8(17) . . . . ?
C25A C26A C27A C28A 59.4(2) . . . . ?
C25A C26A C27A C32A -121.02(16) . . . . ?
C25B C26B C27B C32B -119.9(9) . . . . ?
C25B C26B C27B C28B 61.7(12) . . . . ?
C26A C27A C28A O3A 2.3(2) . . . . ?
C26A C27A C28A C29A -179.09(14) . . . . ?
C26A C27A C32A C31A 179.96(15) . . . . ?
C26B C27B C28B O3B -11.7(10) . . . . ?
C26B C27B C28B C29B 178.5(9) . . . . ?
C27A C28A C29A C30A -1.49(19) . . . . ?
C27A C28A C29A C33A 179.63(13) . . . . ?
C28A C27A C32A C31A -0.4(2) . . . . ?
C28A C29A C30A C31A 0.8(2) . . . . ?
C28A C29A C33A N2A -12.5(2) . . . . ?
C28A C29A C33A C34A 162.73(18) . . . . ?
C29A C30A C31A C32A 0.0(2) . . . . ?
C29A C33A C34A C35A -174.95(18) . . . . ?
C30A C29A C33A N2A 168.61(16) . . . . ?
C30A C29A C33A C34A -16.1(3) . . . . ?
C30A C31A C32A C27A -0.2(2) . . . . ?
C32A C27A C28A O3A -177.32(12) . . . . ?
C32A C27A C28A C29A 1.3(2) . . . . ?
C32B C27B C28B O3B 169.8(8) . . . . ?
C32B C27B C28B C29B 0.0 . . . . ?
C27B C32B C31B C30B 0.0 . . . . ?
C27B C28B C29B C30B 0.0 . . . . ?
C27B C28B C29B C33B -176.7(11) . . . . ?
C28B C29B C30B C31B 0.0 . . . . ?
C28B C29B C33B N2B 4.7(18) . . . . ?
C28B C29B C33B C34B -166.6(16) . . . . ?
C29B C30B C31B C32B 0.0 . . . . ?
C29B C33B C34B C35B 169.8(17) . . . . ?
C30B C29B C33B N2B -172.0(11) . . . . ?
C30B C29B C33B C34B 17(2) . . . . ?
C31B C32B C27B C26B -178.5(9) . . . . ?
C31B C32B C27B C28B 0.0 . . . . ?
C33A N2A C36A C35A 0.7(3) . . . . ?
C33A N2A C36A C37 -176.6(2) . . . . ?
C33A C29A C30A C31A 179.67(15) . . . . ?
C33A C34A C35A C36A -0.3(2) . . . . ?
C33B N2B C36B C35B -5(2) . . . . ?
C33B N2B C36B C37 170.5(19) . . . . ?
C33B C29B C30B C31B 176.7(11) . . . . ?
C33B C34B C35B C36B -0.5(19) . . . . ?
C34A C35A C36A N2A -0.3(3) . . . . ?
C34A C35A C36A C37 176.2(3) . . . . ?
C34B C35B C36B N2B 3(2) . . . . ?
C34B C35B C36B C37 -172(2) . . . . ?
C35A C36A C37 C38 -168.1(3) . . . . ?
C35A C36A C37 C42 11.6(4) . . . . ?
C35B C36B C37 C38 172(2) . . . . ?
C35B C36B C37 C42 -9(3) . . . . ?
C36A N2A C33A C29A 175.75(19) . . . . ?
C36A N2A C33A C34A -0.8(2) . . . . ?
C36A C37 C38 O4 2.7(2) . . . . ?
C36A C37 C38 C39 -178.51(17) . . . . ?
C36A C37 C42 C41 -179.54(18) . . . . ?
C36B N2B C33B C29B -169.2(17) . . . . ?
C36B N2B C33B C34B 5(2) . . . . ?
C36B C37 C38 O4 2.0(11) . . . . ?
C36B C37 C38 C39 -179.2(11) . . . . ?
C36B C37 C42 C41 -178.6(13) . . . . ?
C37 C38 C39 C40 -2.45(17) . . . . ?
C37 C38 C39 C43 175.18(10) . . . . ?
C38 C37 C42 C41 0.21(19) . . . . ?
C38 C39 C40 C41 1.32(19) . . . . ?
C38 C39 C43 C44 61.39(14) . . . . ?
C38 C39 C43 C45 -179.06(11) . . . . ?
C38 C39 C43 C46 -60.68(15) . . . . ?
C39 C40 C41 C42 0.5(2) . . . . ?
C40 C39 C43 C44 -121.10(13) . . . . ?
C40 C39 C43 C45 -1.54(16) . . . . ?
C40 C39 C43 C46 116.83(13) . . . . ?
C40 C41 C42 C37 -1.3(2) . . . . ?
C42 C37 C38 O4 -177.00(11) . . . . ?
C42 C37 C38 C39 1.74(17) . . . . ?
C43 C39 C40 C41 -176.33(12) . . . . ?
C47A C26A C27A C28A 177.61(16) . . . . ?
C47A C26A C27A C32A -2.8(2) . . . . ?
C47B C26B C27B C32B -2.6(12) . . . . ?
C47B C26B C27B C28B 178.9(8) . . . . ?
C48A C26A C27A C28A -63.29(18) . . . . ?
C48A C26A C27A C32A 116.33(16) . . . . ?
C48B C26B C27B C32B 113.1(9) . . . . ?
C48B C26B C27B C28B -65.4(11) . . . . ?
